data_1567296
loop_
_publ_author_name
'Heck, Joshua'
'Metz, Fabian'
'Buchenau, S\"oren'
'Teubner, Melissa'
'Grimm-Lebsanft, Benjamin'
'Spaniol, Thomas P.'
'Hoffmann, Alexander'
'R\"ubhausen, Michael A.'
'Herres-Pawlis, Sonja'

_publ_section_title
;
 Manipulating electron transfer -- the influence of substituents on novel
 copper guanidine quinolinyl complexes
;
_journal_issue 28
_journal_name_full 'Chemical Science'
_journal_page_first 8274
_journal_page_last 8288
_journal_paper_doi 10.1039/D2SC02910C
_journal_volume 13
_journal_year 2022
_chemical_formula_moiety 'C32 H40 Cu N8 O4, 2(C F3 O3 S), 2(C2 H3 N)'
_chemical_formula_sum 'C38 H46 Cu F6 N10 O10 S2'
_chemical_formula_weight 1044.51
_space_group_crystal_system monoclinic
_space_group_IT_number 14
_space_group_name_Hall '-P 2ybc'
_space_group_name_H-M_alt 'P 1 21/c 1'
_atom_sites_solution_hydrogens geom
_audit_creation_method SHELXL-2018/3
_audit_update_record
;
2022-01-06 deposited with the CCDC.	2022-07-06 downloaded from the CCDC.
;
_cell_angle_alpha 90
_cell_angle_beta 93.99(3)
_cell_angle_gamma 90
_cell_formula_units_Z 4
_cell_length_a 13.547(3)
_cell_length_b 12.641(3)
_cell_length_c 26.447(5)
_cell_measurement_reflns_used 59878
_cell_measurement_temperature 100(2)
_cell_measurement_theta_max 32.74
_cell_measurement_theta_min 1.79
_cell_volume 4518.0(17)
_computing_cell_refinement
;
X-Area Recipe 1.33.0.0 (STOE, 2015)
;
_computing_data_collection
;
X-Area Pilatus3_SV 1.31.144.0 (STOE, 2018)
;
_computing_data_reduction
;
X-Area Integrate 1.73.0.0 (STOE, 2018)
X-Area LANA 1.72.3.0 (STOE, 2018)
;
_computing_molecular_graphics 'Bruker SHELXTL'
_computing_publication_material
;
STOE & Cie GmbH, X-Area, software package for collecting single-crystal or
multi-domain crystal data on STOE area-detector diffractometers, for image 
processing, for the correction and scaling of reflection intensities and 
for outlier rejection, version 1.82, Darmstadt 2018
;
_computing_structure_refinement 'SHELXL-2018/3 (Sheldrick, 2018)'
_computing_structure_solution 'SHELXS-97 (Sheldrick, 1990)'
_diffrn_ambient_temperature 100
_diffrn_detector Pilatus200K
_diffrn_detector_area_resol_mean 5.81
_diffrn_detector_type 'DECTRIS PILATUS 200K'
_diffrn_measured_fraction_theta_full 0.998
_diffrn_measured_fraction_theta_max 0.999
_diffrn_measurement_details ' 2359 frames, detector distance = 60 mm'
_diffrn_measurement_device 'Eulerian 4-circle diffractometer'
_diffrn_measurement_device_type 'STOE STADIVARI'
_diffrn_measurement_method 'rotation method, \w scans'
_diffrn_radiation_collimation '0.6 mm diameter'
_diffrn_radiation_monochromator 'Graded multilayer mirror'
_diffrn_radiation_polarisn_norm 270
_diffrn_radiation_probe x-ray
_diffrn_radiation_type 'Mo K\a'
_diffrn_radiation_wavelength 0.71073
_diffrn_reflns_av_R_equivalents 0.0654
_diffrn_reflns_av_unetI/netI 0.0739
_diffrn_reflns_Laue_measured_fraction_full 0.998
_diffrn_reflns_Laue_measured_fraction_max 0.999
_diffrn_reflns_limit_h_max 20
_diffrn_reflns_limit_h_min -20
_diffrn_reflns_limit_k_max 18
_diffrn_reflns_limit_k_min -11
_diffrn_reflns_limit_l_max 39
_diffrn_reflns_limit_l_min -39
_diffrn_reflns_number 104293
_diffrn_reflns_point_group_measured_fraction_full 0.998
_diffrn_reflns_point_group_measured_fraction_max 0.999
_diffrn_reflns_theta_full 25.242
_diffrn_reflns_theta_max 32.032
_diffrn_reflns_theta_min 2.081
_diffrn_source 'Genix Mo'
_diffrn_source_current 1.000
_diffrn_source_power 0.050
_diffrn_source_voltage 50
_exptl_absorpt_coefficient_mu 0.668
_exptl_absorpt_correction_T_max 0.8507
_exptl_absorpt_correction_T_min 0.3824
_exptl_absorpt_correction_type multi-scan
_exptl_absorpt_process_details
;
STOE X-Red32, absorption correction by Gaussian integration, analogous to
P. Coppens, "The Evaluation of Absorption and Extinction in Single-Crystal
Structure Analysis", published in: F. R. Ahmed (Editor), "Crystallographic
Computing", Munksgaard, Copenhagen (1970), 255 - 270.
Afterwards scaling of reflection intensities was performed within STOE LANA.
J. Koziskova, F. Hahn, J. Richter, J. Kozisek, "Comparison of different
absorption corrections on the model structure of tetrakis(\m~2~-acetato)-
diaqua-di-copper(II)", Acta Chimica Slovaca, vol. 9, no. 2, 2016, pp. 136 - 140.
Finally a spherical absorption correction was done within STOE LANA.
;
_exptl_crystal_colour red
_exptl_crystal_density_diffrn 1.536
_exptl_crystal_description block
_exptl_crystal_F_000 2156
_exptl_crystal_size_max 0.270
_exptl_crystal_size_mid 0.190
_exptl_crystal_size_min 0.120
_refine_diff_density_max 0.559
_refine_diff_density_min -0.796
_refine_diff_density_rms 0.071
_refine_ls_extinction_method none
_refine_ls_goodness_of_fit_ref 0.931
_refine_ls_hydrogen_treatment constr
_refine_ls_matrix_type full
_refine_ls_number_parameters 616
_refine_ls_number_reflns 15723
_refine_ls_number_restraints 0
_refine_ls_restrained_S_all 0.931
_refine_ls_R_factor_all 0.0892
_refine_ls_R_factor_gt 0.0426
_refine_ls_shift/su_max 0.001
_refine_ls_shift/su_mean 0.000
_refine_ls_structure_factor_coef Fsqd
_refine_ls_weighting_details 'w=1/[\s^2^(Fo^2^)+(0.0551P)^2^] where P=(Fo^2^+2Fc^2^)/3'
_refine_ls_weighting_scheme calc
_refine_ls_wR_factor_gt 0.1006
_refine_ls_wR_factor_ref 0.1104
_reflns_Friedel_coverage 0.000
_reflns_number_gt 9100
_reflns_number_total 15723
_reflns_threshold_expression 'I > 2\s(I)'
_cod_data_source_file d2sc02910c2.cif
_cod_data_source_block C8b
_cod_original_cell_volume 4518.1(16)
_cod_original_sg_symbol_H-M 'P 21/c'
_cod_database_code 1567296
_shelx_shelxl_version_number 2018/3
_shelx_space_group_comment
;
The symmetry employed for this shelxl refinement is uniquely defined
by the following loop, which should always be used as a source of
symmetry information in preference to the above space-group names.
They are only intended as comments.
;
_shelx_estimated_absorpt_t_min 0.840
_shelx_estimated_absorpt_t_max 0.924

loop_
_space_group_symop_operation_xyz
'x, y, z'
'-x, y+1/2, -z+1/2'
'-x, -y, -z'
'x, -y-1/2, z-1/2'

loop_
_atom_site_label
_atom_site_type_symbol
_atom_site_fract_x
_atom_site_fract_y
_atom_site_fract_z
_atom_site_U_iso_or_equiv
_atom_site_adp_type
_atom_site_occupancy
_atom_site_site_symmetry_order
_atom_site_calc_flag
_atom_site_refinement_flags_posn
_atom_site_refinement_flags_adp
_atom_site_refinement_flags_occupancy
_atom_site_disorder_assembly
_atom_site_disorder_group
Cu01 Cu 0.74570(2) 0.16273(2) 0.49250(2) 0.01847(6) Uani 1 1 d . . . . .
F1 F 0.58403(10) 0.56235(10) 0.18596(4) 0.0407(3) Uani 1 1 d . . . . .
S1 S 0.51041(4) 0.57787(4) 0.27491(2) 0.02620(11) Uani 1 1 d . . . . .
O1 O 0.76996(10) 0.03397(10) 0.56606(5) 0.0253(3) Uani 1 1 d . . . . .
N1 N 0.79252(11) 0.22991(11) 0.42774(5) 0.0186(3) Uani 1 1 d . . . . .
C1 C 0.73987(14) 0.24102(14) 0.38301(7) 0.0192(4) Uani 1 1 d . . . . .
O2 O 0.90356(10) -0.02442(10) 0.61369(5) 0.0262(3) Uani 1 1 d . . . . .
S2 S 0.01521(5) 0.33681(5) 0.21666(2) 0.03943(14) Uani 1 1 d . . . . .
F2 F 0.68230(9) 0.50806(10) 0.24751(5) 0.0420(3) Uani 1 1 d . . . . .
N2 N 0.77111(12) 0.20569(12) 0.33892(5) 0.0224(3) Uani 1 1 d . . . . .
C2 C 0.84038(16) 0.11784(16) 0.33636(8) 0.0307(5) Uani 1 1 d . . . . .
H2A H 0.816195 0.068585 0.309686 0.046 Uiso 1 1 calc R U . . .
H2B H 0.846068 0.080896 0.369007 0.046 Uiso 1 1 calc R U . . .
H2C H 0.905402 0.145006 0.328655 0.046 Uiso 1 1 calc R U . . .
O3 O 0.71705(10) 0.00240(10) 0.43485(5) 0.0243(3) Uani 1 1 d . . . . .
F3 F 0.55715(10) 0.41258(9) 0.22193(5) 0.0417(3) Uani 1 1 d . . . . .
N3 N 0.64945(12) 0.28558(12) 0.38248(6) 0.0211(3) Uani 1 1 d . . . . .
C3 C 0.74625(16) 0.26051(17) 0.29112(7) 0.0302(5) Uani 1 1 d . . . . .
H3A H 0.806050 0.268898 0.272678 0.045 Uiso 1 1 calc R U . . .
H3B H 0.718772 0.330320 0.298042 0.045 Uiso 1 1 calc R U . . .
H3C H 0.697237 0.219084 0.270562 0.045 Uiso 1 1 calc R U . . .
O4 O 0.58410(10) -0.04723(10) 0.38407(5) 0.0266(3) Uani 1 1 d . . . . .
F4 F 0.08366(14) 0.44364(15) 0.29476(6) 0.0810(6) Uani 1 1 d . . . . .
N4 N 0.88807(11) 0.14366(11) 0.50743(5) 0.0175(3) Uani 1 1 d . . . . .
C4 C 0.56772(14) 0.25367(15) 0.34680(7) 0.0244(4) Uani 1 1 d . . . . .
H4A H 0.508492 0.241180 0.365226 0.037 Uiso 1 1 calc R U . . .
H4B H 0.585522 0.188552 0.329506 0.037 Uiso 1 1 calc R U . . .
H4C H 0.554295 0.309870 0.321738 0.037 Uiso 1 1 calc R U . . .
O5 O 0.41243(11) 0.56862(11) 0.25005(5) 0.0345(3) Uani 1 1 d . . . . .
F5 F -0.00187(13) 0.53675(11) 0.24038(6) 0.0631(5) Uani 1 1 d . . . . .
N5 N 0.70163(11) 0.26767(11) 0.54567(5) 0.0184(3) Uani 1 1 d . . . . .
C5 C 0.62592(16) 0.36922(15) 0.41762(7) 0.0266(4) Uani 1 1 d . . . . .
H5A H 0.597444 0.429691 0.398554 0.040 Uiso 1 1 calc R U . . .
H5B H 0.686423 0.391450 0.437222 0.040 Uiso 1 1 calc R U . . .
H5C H 0.578067 0.342756 0.440722 0.040 Uiso 1 1 calc R U . . .
O6 O 0.52715(13) 0.51610(12) 0.31997(5) 0.0414(4) Uani 1 1 d . . . . .
F6 F -0.07306(13) 0.43185(12) 0.28901(6) 0.0615(4) Uani 1 1 d . . . . .
N6 N 0.74537(11) 0.29897(12) 0.63242(5) 0.0196(3) Uani 1 1 d . . . . .
C6 C 0.93016(14) 0.09230(14) 0.54735(6) 0.0196(4) Uani 1 1 d . . . . .
C7 C 1.03276(15) 0.09457(15) 0.55893(7) 0.0237(4) Uani 1 1 d . . . . .
H7 H 1.061057 0.058101 0.587823 0.028 Uiso 1 1 calc R U . . .
N7 N 0.84088(12) 0.36599(12) 0.57060(6) 0.0215(3) Uani 1 1 d . . . . .
O7 O 0.54962(12) 0.68330(11) 0.27780(6) 0.0377(4) Uani 1 1 d . . . . .
N8 N 0.60270(11) 0.14108(11) 0.48196(5) 0.0172(3) Uani 1 1 d . . . . .
O8 O 0.03454(18) 0.24758(15) 0.24826(8) 0.0787(7) Uani 1 1 d . . . . .
C8 C 1.09156(14) 0.14953(14) 0.52840(7) 0.0241(4) Uani 1 1 d . . . . .
H8 H 1.160937 0.152659 0.536477 0.029 Uiso 1 1 calc R U . . .
C9 C 1.04969(14) 0.20202(14) 0.48468(7) 0.0215(4) Uani 1 1 d . . . . .
O9 O -0.08043(14) 0.33844(15) 0.18926(7) 0.0620(5) Uani 1 1 d . . . . .
N9 N 0.81544(18) 0.5840(3) 0.42601(11) 0.0948(11) Uani 1 1 d . . . . .
C10 C 1.10416(15) 0.26030(15) 0.45069(7) 0.0254(4) Uani 1 1 d . . . . .
H10 H 1.173801 0.267723 0.456516 0.030 Uiso 1 1 calc R U . . .
C13 C 0.89498(14) 0.24113(14) 0.43111(6) 0.0195(4) Uani 1 1 d . . . . .
C12 C 0.95268(14) 0.29724(15) 0.39913(7) 0.0234(4) Uani 1 1 d . . . . .
H12 H 0.922106 0.330365 0.369834 0.028 Uiso 1 1 calc R U . . .
C11 C 1.05548(15) 0.30601(15) 0.40923(7) 0.0256(4) Uani 1 1 d . . . . .
H11 H 1.092582 0.345125 0.386436 0.031 Uiso 1 1 calc R U . . .
C14 C 0.94544(14) 0.19491(14) 0.47523(7) 0.0186(4) Uani 1 1 d . . . . .
C17 C 0.76119(13) 0.31115(13) 0.58315(7) 0.0179(4) Uani 1 1 d . . . . .
C15 C 0.85868(15) 0.03179(14) 0.57692(7) 0.0208(4) Uani 1 1 d . . . . .
C16 C 0.83891(16) -0.08077(17) 0.64625(8) 0.0327(5) Uani 1 1 d . . . . .
H16A H 0.878812 -0.126030 0.669790 0.049 Uiso 1 1 calc R U . . .
H16B H 0.792322 -0.124526 0.625384 0.049 Uiso 1 1 calc R U . . .
H16C H 0.802081 -0.029661 0.665489 0.049 Uiso 1 1 calc R U . . .
O10 O 0.09555(13) 0.37070(15) 0.18752(7) 0.0543(5) Uani 1 1 d . . . . .
N10 N 0.30385(17) 0.3364(2) 0.38658(9) 0.0615(7) Uani 1 1 d . . . . .
C38 C 0.31022(18) 0.33791(19) 0.28944(9) 0.0424(6) Uani 1 1 d . . . . .
H38A H 0.355852 0.282891 0.279333 0.064 Uiso 1 1 calc R U . . .
H38B H 0.333181 0.407145 0.278415 0.064 Uiso 1 1 calc R U . . .
H38C H 0.243912 0.324033 0.273623 0.064 Uiso 1 1 calc R U . . .
C37 C 0.30685(17) 0.33742(18) 0.34376(10) 0.0393(5) Uani 1 1 d . . . . .
C36 C 0.7922(2) 0.6447(2) 0.33429(10) 0.0555(7) Uani 1 1 d . . . . .
H36A H 0.721381 0.648473 0.323959 0.083 Uiso 1 1 calc R U . . .
H36B H 0.824691 0.596187 0.311821 0.083 Uiso 1 1 calc R U . . .
H36C H 0.821546 0.715314 0.332123 0.083 Uiso 1 1 calc R U . . .
C35 C 0.80523(17) 0.6072(2) 0.38537(11) 0.0461(6) Uani 1 1 d . . . . .
C34 C 0.00520(18) 0.44272(18) 0.26151(8) 0.0361(5) Uani 1 1 d . . . . .
C33 C 0.58713(16) 0.51209(16) 0.23023(7) 0.0287(4) Uani 1 1 d . . . . .
C32 C 0.64716(17) -0.11350(17) 0.35438(8) 0.0352(5) Uani 1 1 d . . . . .
H32A H 0.605821 -0.162251 0.333312 0.053 Uiso 1 1 calc R U . . .
H32B H 0.692716 -0.154083 0.377331 0.053 Uiso 1 1 calc R U . . .
H32C H 0.685159 -0.068557 0.332616 0.053 Uiso 1 1 calc R U . . .
C31 C 0.62964(15) 0.00610(14) 0.42176(7) 0.0207(4) Uani 1 1 d . . . . .
C30 C 0.54658(14) 0.20352(14) 0.51048(6) 0.0183(4) Uani 1 1 d . . . . .
C29 C 0.59958(14) 0.27137(14) 0.54664(6) 0.0192(4) Uani 1 1 d . . . . .
C28 C 0.54344(14) 0.33723(15) 0.57495(7) 0.0236(4) Uani 1 1 d . . . . .
H28 H 0.575603 0.383344 0.599209 0.028 Uiso 1 1 calc R U . . .
C27 C 0.43924(15) 0.33711(15) 0.56842(7) 0.0267(4) Uani 1 1 d . . . . .
H27 H 0.402927 0.383150 0.588616 0.032 Uiso 1 1 calc R U . . .
C26 C 0.38864(15) 0.27275(15) 0.53391(7) 0.0258(4) Uani 1 1 d . . . . .
H26 H 0.318424 0.274880 0.530030 0.031 Uiso 1 1 calc R U . . .
C25 C 0.44202(14) 0.20330(14) 0.50421(7) 0.0211(4) Uani 1 1 d . . . . .
C24 C 0.39786(14) 0.13273(14) 0.46760(7) 0.0230(4) Uani 1 1 d . . . . .
H24 H 0.327884 0.130252 0.461888 0.028 Uiso 1 1 calc R U . . .
C23 C 0.45555(14) 0.06835(14) 0.44056(7) 0.0217(4) Uani 1 1 d . . . . .
H23 H 0.426065 0.020073 0.416469 0.026 Uiso 1 1 calc R U . . .
C22 C 0.55864(14) 0.07420(13) 0.44869(6) 0.0188(4) Uani 1 1 d . . . . .
C21 C 0.83789(16) 0.42939(15) 0.52454(7) 0.0277(4) Uani 1 1 d . . . . .
H21A H 0.862581 0.500686 0.532675 0.042 Uiso 1 1 calc R U . . .
H21B H 0.769574 0.433791 0.509856 0.042 Uiso 1 1 calc R U . . .
H21C H 0.879492 0.396365 0.500103 0.042 Uiso 1 1 calc R U . . .
C20 C 0.93557(14) 0.36365(16) 0.60026(7) 0.0276(4) Uani 1 1 d . . . . .
H20A H 0.988521 0.348304 0.577919 0.041 Uiso 1 1 calc R U . . .
H20B H 0.934176 0.308571 0.626280 0.041 Uiso 1 1 calc R U . . .
H20C H 0.947713 0.432509 0.616550 0.041 Uiso 1 1 calc R U . . .
C19 C 0.77780(15) 0.37768(15) 0.67053(7) 0.0255(4) Uani 1 1 d . . . . .
H19A H 0.723392 0.393341 0.691919 0.038 Uiso 1 1 calc R U . . .
H19B H 0.797449 0.442582 0.653623 0.038 Uiso 1 1 calc R U . . .
H19C H 0.834303 0.349892 0.691597 0.038 Uiso 1 1 calc R U . . .
C18 C 0.68821(15) 0.21112(15) 0.65110(7) 0.0247(4) Uani 1 1 d . . . . .
H18A H 0.724821 0.178843 0.680418 0.037 Uiso 1 1 calc R U . . .
H18B H 0.677033 0.158173 0.624240 0.037 Uiso 1 1 calc R U . . .
H18C H 0.624388 0.237352 0.661166 0.037 Uiso 1 1 calc R U . . .

loop_
_atom_site_aniso_label
_atom_site_aniso_U_11
_atom_site_aniso_U_22
_atom_site_aniso_U_33
_atom_site_aniso_U_23
_atom_site_aniso_U_13
_atom_site_aniso_U_12
Cu01 0.01656(11) 0.02417(12) 0.01464(10) -0.00137(9) 0.00082(8) -0.00136(9)
F1 0.0419(8) 0.0583(9) 0.0229(6) 0.0035(6) 0.0102(5) 0.0113(6)
S1 0.0349(3) 0.0235(2) 0.0211(2) 0.00082(18) 0.0082(2) 0.0060(2)
O1 0.0222(8) 0.0268(7) 0.0269(7) 0.0013(6) 0.0021(6) -0.0028(6)
N1 0.0168(8) 0.0227(8) 0.0160(7) 0.0012(6) 0.0008(6) -0.0007(6)
C1 0.0208(10) 0.0180(8) 0.0188(9) 0.0008(7) 0.0021(7) -0.0023(7)
O2 0.0282(8) 0.0301(7) 0.0200(7) 0.0071(5) -0.0001(5) -0.0034(6)
S2 0.0392(4) 0.0364(3) 0.0428(3) -0.0032(3) 0.0039(3) -0.0080(3)
F2 0.0267(7) 0.0528(8) 0.0459(8) -0.0066(6) -0.0015(6) 0.0116(6)
N2 0.0241(9) 0.0282(8) 0.0149(7) -0.0013(6) 0.0014(6) -0.0010(7)
C2 0.0301(12) 0.0347(11) 0.0280(11) -0.0093(9) 0.0077(9) 0.0014(9)
O3 0.0231(8) 0.0263(7) 0.0234(7) -0.0030(5) 0.0009(5) -0.0008(6)
F3 0.0464(9) 0.0324(7) 0.0465(8) -0.0158(6) 0.0041(6) 0.0065(6)
N3 0.0210(9) 0.0245(8) 0.0176(7) -0.0014(6) -0.0010(6) 0.0020(6)
C3 0.0318(12) 0.0420(12) 0.0167(9) 0.0042(8) 0.0018(8) -0.0107(9)
O4 0.0288(8) 0.0280(7) 0.0225(7) -0.0095(6) -0.0017(6) -0.0002(6)
F4 0.0736(14) 0.1004(14) 0.0648(11) -0.0289(10) -0.0265(9) -0.0083(10)
N4 0.0179(8) 0.0177(7) 0.0170(7) 0.0001(5) 0.0008(6) -0.0007(6)
C4 0.0207(10) 0.0281(10) 0.0236(10) 0.0018(8) -0.0032(7) -0.0020(8)
O5 0.0274(9) 0.0375(8) 0.0393(9) 0.0048(7) 0.0088(7) 0.0058(7)
F5 0.0822(13) 0.0384(8) 0.0725(11) 0.0081(8) 0.0311(9) -0.0021(8)
N5 0.0171(8) 0.0222(8) 0.0159(7) -0.0036(6) 0.0012(6) -0.0033(6)
C5 0.0296(12) 0.0262(10) 0.0240(10) -0.0019(8) 0.0004(8) 0.0058(8)
O6 0.0654(13) 0.0364(9) 0.0226(8) 0.0040(6) 0.0043(7) 0.0096(8)
F6 0.0751(12) 0.0605(10) 0.0526(9) -0.0016(8) 0.0315(8) -0.0117(8)
N6 0.0204(8) 0.0239(8) 0.0147(7) -0.0019(6) 0.0020(6) -0.0036(6)
C6 0.0222(10) 0.0204(9) 0.0161(8) -0.0015(7) -0.0003(7) -0.0003(7)
C7 0.0253(11) 0.0239(10) 0.0214(9) 0.0018(7) -0.0025(7) 0.0011(8)
N7 0.0206(9) 0.0271(8) 0.0169(7) -0.0032(6) 0.0024(6) -0.0070(6)
O7 0.0476(11) 0.0262(8) 0.0399(9) -0.0059(6) 0.0082(7) -0.0001(7)
N8 0.0196(8) 0.0162(7) 0.0155(7) 0.0006(5) -0.0014(6) -0.0026(6)
O8 0.108(2) 0.0393(11) 0.0910(16) 0.0187(11) 0.0203(14) 0.0100(11)
C8 0.0178(10) 0.0279(10) 0.0261(10) -0.0002(8) -0.0024(7) -0.0002(8)
C9 0.0190(10) 0.0219(9) 0.0236(9) -0.0013(7) 0.0023(7) 0.0006(7)
O9 0.0411(11) 0.0831(14) 0.0603(12) -0.0244(11) -0.0070(9) -0.0199(10)
N9 0.0299(15) 0.171(3) 0.084(2) 0.063(2) 0.0089(13) 0.0036(17)
C10 0.0188(10) 0.0287(10) 0.0287(10) 0.0004(8) 0.0019(8) -0.0026(8)
C13 0.0202(10) 0.0219(9) 0.0164(8) -0.0008(7) 0.0009(7) 0.0000(7)
C12 0.0246(11) 0.0267(10) 0.0189(9) 0.0035(7) 0.0008(7) -0.0021(8)
C11 0.0247(11) 0.0284(10) 0.0242(10) 0.0025(8) 0.0063(8) -0.0049(8)
C14 0.0191(10) 0.0193(8) 0.0177(9) -0.0030(7) 0.0022(7) 0.0004(7)
C17 0.0168(9) 0.0185(9) 0.0186(9) -0.0017(6) 0.0021(7) -0.0001(7)
C15 0.0248(11) 0.0205(9) 0.0169(9) -0.0026(7) 0.0006(7) -0.0017(7)
C16 0.0371(13) 0.0350(12) 0.0264(11) 0.0077(9) 0.0060(9) -0.0052(9)
O10 0.0443(12) 0.0630(12) 0.0573(11) -0.0056(9) 0.0161(9) -0.0085(9)
N10 0.0383(14) 0.0885(19) 0.0591(16) 0.0209(14) 0.0129(11) -0.0005(12)
C38 0.0380(14) 0.0398(13) 0.0503(15) -0.0002(11) 0.0088(11) 0.0043(11)
C37 0.0225(12) 0.0372(12) 0.0592(16) 0.0131(12) 0.0105(10) -0.0008(10)
C36 0.0440(17) 0.076(2) 0.0469(16) -0.0098(14) 0.0018(12) 0.0078(14)
C35 0.0179(12) 0.0617(17) 0.0588(17) 0.0162(14) 0.0033(11) -0.0040(11)
C34 0.0368(14) 0.0385(13) 0.0330(12) 0.0042(10) 0.0019(10) -0.0109(10)
C33 0.0285(12) 0.0326(11) 0.0249(10) -0.0015(8) 0.0014(8) 0.0067(9)
C32 0.0415(14) 0.0345(12) 0.0300(11) -0.0140(9) 0.0051(9) 0.0015(10)
C31 0.0249(11) 0.0192(9) 0.0178(9) 0.0003(7) 0.0003(7) -0.0026(7)
C30 0.0194(10) 0.0184(8) 0.0172(9) 0.0015(7) 0.0019(7) -0.0016(7)
C29 0.0200(10) 0.0195(9) 0.0181(9) 0.0004(7) 0.0018(7) -0.0015(7)
C28 0.0213(10) 0.0238(9) 0.0254(10) -0.0064(8) 0.0002(7) -0.0023(8)
C27 0.0224(10) 0.0265(10) 0.0313(11) -0.0067(9) 0.0033(8) 0.0013(8)
C26 0.0186(10) 0.0281(10) 0.0308(11) -0.0018(8) 0.0015(8) 0.0013(8)
C25 0.0201(10) 0.0214(9) 0.0217(9) 0.0002(7) 0.0002(7) -0.0017(7)
C24 0.0179(10) 0.0257(10) 0.0251(10) 0.0031(7) -0.0020(7) -0.0034(7)
C23 0.0236(10) 0.0216(9) 0.0192(9) -0.0001(7) -0.0025(7) -0.0035(7)
C22 0.0217(10) 0.0181(9) 0.0165(8) 0.0012(7) 0.0000(7) -0.0018(7)
C21 0.0350(12) 0.0282(10) 0.0205(9) -0.0016(8) 0.0062(8) -0.0106(9)
C20 0.0188(10) 0.0352(11) 0.0289(11) -0.0080(8) 0.0021(8) -0.0064(8)
C19 0.0289(11) 0.0299(10) 0.0178(9) -0.0059(8) 0.0028(8) -0.0016(8)
C18 0.0268(11) 0.0257(10) 0.0221(9) 0.0023(8) 0.0052(8) -0.0046(8)

loop_
_atom_type_symbol
_atom_type_description
_atom_type_scat_dispersion_real
_atom_type_scat_dispersion_imag
_atom_type_scat_source
C C 0.0033 0.0016 'International Tables Vol C Tables 4.2.6.8 and 6.1.1.4'
H H 0.0000 0.0000 'International Tables Vol C Tables 4.2.6.8 and 6.1.1.4'
N N 0.0061 0.0033 'International Tables Vol C Tables 4.2.6.8 and 6.1.1.4'
O O 0.0106 0.0060 'International Tables Vol C Tables 4.2.6.8 and 6.1.1.4'
F F 0.0171 0.0103 'International Tables Vol C Tables 4.2.6.8 and 6.1.1.4'
S S 0.1246 0.1234 'International Tables Vol C Tables 4.2.6.8 and 6.1.1.4'
Cu Cu 0.3201 1.2651 'International Tables Vol C Tables 4.2.6.8 and 6.1.1.4'

loop_
_geom_angle_atom_site_label_1
_geom_angle_atom_site_label_2
_geom_angle_atom_site_label_3
_geom_angle
_geom_angle_site_symmetry_1
_geom_angle_site_symmetry_3
_geom_angle_publ_flag
N4 Cu01 N8 164.49(6) . . ?
N4 Cu01 N1 82.05(6) . . ?
N8 Cu01 N1 107.43(6) . . ?
N4 Cu01 N5 105.73(6) . . ?
N8 Cu01 N5 81.70(6) . . ?
N1 Cu01 N5 115.22(6) . . ?
O6 S1 O7 115.22(10) . . ?
O6 S1 O5 115.00(10) . . ?
O7 S1 O5 115.13(9) . . ?
O6 S1 C33 103.07(9) . . ?
O7 S1 C33 103.42(10) . . ?
O5 S1 C33 102.41(9) . . ?
C1 N1 C13 120.72(15) . . ?
C1 N1 Cu01 126.98(12) . . ?
C13 N1 Cu01 110.71(11) . . ?
N2 C1 N1 123.26(17) . . ?
N2 C1 N3 118.07(16) . . ?
N1 C1 N3 118.61(16) . . ?
C15 O2 C16 115.74(16) . . ?
O8 S2 O9 115.53(13) . . ?
O8 S2 O10 115.87(13) . . ?
O9 S2 O10 114.40(12) . . ?
O8 S2 C34 102.85(12) . . ?
O9 S2 C34 102.39(11) . . ?
O10 S2 C34 103.03(11) . . ?
C1 N2 C2 122.39(16) . . ?
C1 N2 C3 121.72(16) . . ?
C2 N2 C3 115.56(16) . . ?
N2 C2 H2A 109.5 . . ?
N2 C2 H2B 109.5 . . ?
H2A C2 H2B 109.5 . . ?
N2 C2 H2C 109.5 . . ?
H2A C2 H2C 109.5 . . ?
H2B C2 H2C 109.5 . . ?
C1 N3 C5 122.38(16) . . ?
C1 N3 C4 122.62(16) . . ?
C5 N3 C4 115.00(15) . . ?
N2 C3 H3A 109.5 . . ?
N2 C3 H3B 109.5 . . ?
H3A C3 H3B 109.5 . . ?
N2 C3 H3C 109.5 . . ?
H3A C3 H3C 109.5 . . ?
H3B C3 H3C 109.5 . . ?
C31 O4 C32 115.97(16) . . ?
C6 N4 C14 119.83(16) . . ?
C6 N4 Cu01 125.52(13) . . ?
C14 N4 Cu01 114.47(12) . . ?
N3 C4 H4A 109.5 . . ?
N3 C4 H4B 109.5 . . ?
H4A C4 H4B 109.5 . . ?
N3 C4 H4C 109.5 . . ?
H4A C4 H4C 109.5 . . ?
H4B C4 H4C 109.5 . . ?
C17 N5 C29 121.24(15) . . ?
C17 N5 Cu01 125.35(12) . . ?
C29 N5 Cu01 111.89(11) . . ?
N3 C5 H5A 109.5 . . ?
N3 C5 H5B 109.5 . . ?
H5A C5 H5B 109.5 . . ?
N3 C5 H5C 109.5 . . ?
H5A C5 H5C 109.5 . . ?
H5B C5 H5C 109.5 . . ?
C17 N6 C18 122.64(15) . . ?
C17 N6 C19 122.00(15) . . ?
C18 N6 C19 115.20(14) . . ?
N4 C6 C7 121.72(17) . . ?
N4 C6 C15 113.97(17) . . ?
C7 C6 C15 124.30(16) . . ?
C8 C7 C6 119.47(17) . . ?
C8 C7 H7 120.3 . . ?
C6 C7 H7 120.3 . . ?
C17 N7 C21 120.96(16) . . ?
C17 N7 C20 123.29(16) . . ?
C21 N7 C20 115.72(15) . . ?
C22 N8 C30 119.53(16) . . ?
C22 N8 Cu01 125.22(13) . . ?
C30 N8 Cu01 115.20(12) . . ?
C7 C8 C9 120.31(18) . . ?
C7 C8 H8 119.8 . . ?
C9 C8 H8 119.8 . . ?
C10 C9 C8 124.57(18) . . ?
C10 C9 C14 118.62(17) . . ?
C8 C9 C14 116.81(17) . . ?
C11 C10 C9 119.18(18) . . ?
C11 C10 H10 120.4 . . ?
C9 C10 H10 120.4 . . ?
C12 C13 N1 127.97(16) . . ?
C12 C13 C14 116.59(17) . . ?
N1 C13 C14 115.28(16) . . ?
C13 C12 C11 121.22(17) . . ?
C13 C12 H12 119.4 . . ?
C11 C12 H12 119.4 . . ?
C10 C11 C12 122.39(18) . . ?
C10 C11 H11 118.8 . . ?
C12 C11 H11 118.8 . . ?
N4 C14 C9 121.72(16) . . ?
N4 C14 C13 116.33(16) . . ?
C9 C14 C13 121.95(17) . . ?
N7 C17 N6 118.92(16) . . ?
N7 C17 N5 118.53(16) . . ?
N6 C17 N5 122.52(16) . . ?
O1 C15 O2 125.72(18) . . ?
O1 C15 C6 121.97(16) . . ?
O2 C15 C6 112.28(17) . . ?
O2 C16 H16A 109.5 . . ?
O2 C16 H16B 109.5 . . ?
H16A C16 H16B 109.5 . . ?
O2 C16 H16C 109.5 . . ?
H16A C16 H16C 109.5 . . ?
H16B C16 H16C 109.5 . . ?
C37 C38 H38A 109.5 . . ?
C37 C38 H38B 109.5 . . ?
H38A C38 H38B 109.5 . . ?
C37 C38 H38C 109.5 . . ?
H38A C38 H38C 109.5 . . ?
H38B C38 H38C 109.5 . . ?
N10 C37 C38 179.6(3) . . ?
C35 C36 H36A 109.5 . . ?
C35 C36 H36B 109.5 . . ?
H36A C36 H36B 109.5 . . ?
C35 C36 H36C 109.5 . . ?
H36A C36 H36C 109.5 . . ?
H36B C36 H36C 109.5 . . ?
N9 C35 C36 175.9(4) . . ?
F5 C34 F4 107.71(19) . . ?
F5 C34 F6 106.7(2) . . ?
F4 C34 F6 105.61(19) . . ?
F5 C34 S2 113.52(16) . . ?
F4 C34 S2 110.39(17) . . ?
F6 C34 S2 112.45(16) . . ?
F1 C33 F3 108.34(16) . . ?
F1 C33 F2 106.82(17) . . ?
F3 C33 F2 107.15(16) . . ?
F1 C33 S1 111.55(14) . . ?
F3 C33 S1 110.79(15) . . ?
F2 C33 S1 111.97(14) . . ?
O4 C32 H32A 109.5 . . ?
O4 C32 H32B 109.5 . . ?
H32A C32 H32B 109.5 . . ?
O4 C32 H32C 109.5 . . ?
H32A C32 H32C 109.5 . . ?
H32B C32 H32C 109.5 . . ?
O3 C31 O4 126.32(18) . . ?
O3 C31 C22 122.04(16) . . ?
O4 C31 C22 111.63(17) . . ?
N8 C30 C25 121.84(16) . . ?
N8 C30 C29 116.25(16) . . ?
C25 C30 C29 121.90(16) . . ?
C28 C29 N5 128.14(16) . . ?
C28 C29 C30 116.81(17) . . ?
N5 C29 C30 114.84(15) . . ?
C29 C28 C27 121.11(17) . . ?
C29 C28 H28 119.4 . . ?
C27 C28 H28 119.4 . . ?
C26 C27 C28 122.16(18) . . ?
C26 C27 H27 118.9 . . ?
C28 C27 H27 118.9 . . ?
C27 C26 C25 119.23(18) . . ?
C27 C26 H26 120.4 . . ?
C25 C26 H26 120.4 . . ?
C26 C25 C30 118.78(17) . . ?
C26 C25 C24 124.30(18) . . ?
C30 C25 C24 116.92(17) . . ?
C23 C24 C25 120.22(18) . . ?
C23 C24 H24 119.9 . . ?
C25 C24 H24 119.9 . . ?
C24 C23 C22 119.30(17) . . ?
C24 C23 H23 120.3 . . ?
C22 C23 H23 120.3 . . ?
N8 C22 C23 122.11(17) . . ?
N8 C22 C31 113.82(16) . . ?
C23 C22 C31 124.06(16) . . ?
N7 C21 H21A 109.5 . . ?
N7 C21 H21B 109.5 . . ?
H21A C21 H21B 109.5 . . ?
N7 C21 H21C 109.5 . . ?
H21A C21 H21C 109.5 . . ?
H21B C21 H21C 109.5 . . ?
N7 C20 H20A 109.5 . . ?
N7 C20 H20B 109.5 . . ?
H20A C20 H20B 109.5 . . ?
N7 C20 H20C 109.5 . . ?
H20A C20 H20C 109.5 . . ?
H20B C20 H20C 109.5 . . ?
N6 C19 H19A 109.5 . . ?
N6 C19 H19B 109.5 . . ?
H19A C19 H19B 109.5 . . ?
N6 C19 H19C 109.5 . . ?
H19A C19 H19C 109.5 . . ?
H19B C19 H19C 109.5 . . ?
N6 C18 H18A 109.5 . . ?
N6 C18 H18B 109.5 . . ?
H18A C18 H18B 109.5 . . ?
N6 C18 H18C 109.5 . . ?
H18A C18 H18C 109.5 . . ?
H18B C18 H18C 109.5 . . ?

loop_
_geom_bond_atom_site_label_1
_geom_bond_atom_site_label_2
_geom_bond_distance
_geom_bond_site_symmetry_2
_geom_bond_publ_flag
Cu01 N4 1.9566(16) . ?
Cu01 N8 1.9571(16) . ?
Cu01 N1 2.0513(15) . ?
Cu01 N5 2.0519(15) . ?
F1 C33 1.330(2) . ?
S1 O6 1.4296(15) . ?
S1 O7 1.4348(15) . ?
S1 O5 1.4443(16) . ?
S1 C33 1.827(2) . ?
O1 C15 1.217(2) . ?
N1 C1 1.346(2) . ?
N1 C13 1.392(2) . ?
C1 N2 1.344(2) . ?
C1 N3 1.348(2) . ?
O2 C15 1.318(2) . ?
O2 C16 1.456(2) . ?
S2 O8 1.4174(19) . ?
S2 O9 1.4400(19) . ?
S2 O10 1.4416(18) . ?
S2 C34 1.800(2) . ?
F2 C33 1.339(2) . ?
N2 C2 1.459(2) . ?
N2 C3 1.460(2) . ?
C2 H2A 0.9800 . ?
C2 H2B 0.9800 . ?
C2 H2C 0.9800 . ?
O3 C31 1.211(2) . ?
F3 C33 1.335(2) . ?
N3 C5 1.458(2) . ?
N3 C4 1.461(2) . ?
C3 H3A 0.9800 . ?
C3 H3B 0.9800 . ?
C3 H3C 0.9800 . ?
O4 C31 1.320(2) . ?
O4 C32 1.463(2) . ?
F4 C34 1.331(3) . ?
N4 C6 1.333(2) . ?
N4 C14 1.357(2) . ?
C4 H4A 0.9800 . ?
C4 H4B 0.9800 . ?
C4 H4C 0.9800 . ?
F5 C34 1.314(2) . ?
N5 C17 1.351(2) . ?
N5 C29 1.385(2) . ?
C5 H5A 0.9800 . ?
C5 H5B 0.9800 . ?
C5 H5C 0.9800 . ?
F6 C34 1.334(3) . ?
N6 C17 1.344(2) . ?
N6 C18 1.459(2) . ?
N6 C19 1.462(2) . ?
C6 C7 1.403(3) . ?
C6 C15 1.497(3) . ?
C7 C8 1.363(3) . ?
C7 H7 0.9500 . ?
N7 C17 1.344(2) . ?
N7 C21 1.456(2) . ?
N7 C20 1.457(2) . ?
N8 C22 1.331(2) . ?
N8 C30 1.360(2) . ?
C8 C9 1.417(3) . ?
C8 H8 0.9500 . ?
C9 C10 1.410(3) . ?
C9 C14 1.420(3) . ?
N9 C35 1.113(3) . ?
C10 C11 1.368(3) . ?
C10 H10 0.9500 . ?
C13 C12 1.386(2) . ?
C13 C14 1.435(2) . ?
C12 C11 1.404(3) . ?
C12 H12 0.9500 . ?
C11 H11 0.9500 . ?
C16 H16A 0.9800 . ?
C16 H16B 0.9800 . ?
C16 H16C 0.9800 . ?
N10 C37 1.136(3) . ?
C38 C37 1.440(3) . ?
C38 H38A 0.9800 . ?
C38 H38B 0.9800 . ?
C38 H38C 0.9800 . ?
C36 C35 1.431(4) . ?
C36 H36A 0.9800 . ?
C36 H36B 0.9800 . ?
C36 H36C 0.9800 . ?
C32 H32A 0.9800 . ?
C32 H32B 0.9800 . ?
C32 H32C 0.9800 . ?
C31 C22 1.506(3) . ?
C30 C25 1.415(3) . ?
C30 C29 1.439(2) . ?
C29 C28 1.382(2) . ?
C28 C27 1.410(3) . ?
C28 H28 0.9500 . ?
C27 C26 1.370(3) . ?
C27 H27 0.9500 . ?
C26 C25 1.410(3) . ?
C26 H26 0.9500 . ?
C25 C24 1.418(3) . ?
C24 C23 1.365(3) . ?
C24 H24 0.9500 . ?
C23 C22 1.400(3) . ?
C23 H23 0.9500 . ?
C21 H21A 0.9800 . ?
C21 H21B 0.9800 . ?
C21 H21C 0.9800 . ?
C20 H20A 0.9800 . ?
C20 H20B 0.9800 . ?
C20 H20C 0.9800 . ?
C19 H19A 0.9800 . ?
C19 H19B 0.9800 . ?
C19 H19C 0.9800 . ?
C18 H18A 0.9800 . ?
C18 H18B 0.9800 . ?
C18 H18C 0.9800 . ?

loop_
_geom_hbond_atom_site_label_D
_geom_hbond_atom_site_label_H
_geom_hbond_atom_site_label_A
_geom_hbond_distance_DH
_geom_hbond_distance_HA
_geom_hbond_distance_DA
_geom_hbond_angle_DHA
_geom_hbond_site_symmetry_A
_geom_hbond_publ_flag
C3 H3C O5 0.98 2.45 3.371(3) 156.2 2_645 yes
C4 H4B O5 0.98 2.60 3.493(2) 152.4 2_645 yes
C5 H5A O6 0.98 2.48 3.380(3) 152.8 . yes
C12 H12 F6 0.95 2.50 3.370(2) 152.7 1_655 yes
C38 H38A O7 0.98 2.40 3.325(3) 156.5 2_645 yes
C38 H38B O5 0.98 2.45 3.422(3) 172.2 . yes
C36 H36A O7 0.98 2.59 3.547(3) 165.9 . yes
C36 H36C O10 0.98 2.34 3.306(4) 168.7 2_655 yes
C32 H32A O7 0.98 2.53 3.475(3) 162.3 1_545 yes
C20 H20B O9 0.98 2.51 3.491(3) 175.7 4_666 yes
C19 H19A O5 0.98 2.52 3.502(3) 177.8 3_666 yes
C19 H19B F4 0.98 2.49 3.038(3) 114.7 3_666 yes
C18 H18B O1 0.98 2.59 3.413(2) 142.1 . yes

loop_
_geom_torsion_atom_site_label_1
_geom_torsion_atom_site_label_2
_geom_torsion_atom_site_label_3
_geom_torsion_atom_site_label_4
_geom_torsion
_geom_torsion_site_symmetry_1
_geom_torsion_site_symmetry_2
_geom_torsion_site_symmetry_3
_geom_torsion_site_symmetry_4
_geom_torsion_publ_flag
C13 N1 C1 N2 38.4(2) . . . . ?
Cu01 N1 C1 N2 -125.84(17) . . . . ?
C13 N1 C1 N3 -144.61(17) . . . . ?
Cu01 N1 C1 N3 51.2(2) . . . . ?
N1 C1 N2 C2 25.8(3) . . . . ?
N3 C1 N2 C2 -151.23(18) . . . . ?
N1 C1 N2 C3 -147.29(18) . . . . ?
N3 C1 N2 C3 35.7(2) . . . . ?
N2 C1 N3 C5 -148.91(17) . . . . ?
N1 C1 N3 C5 33.9(2) . . . . ?
N2 C1 N3 C4 31.2(2) . . . . ?
N1 C1 N3 C4 -145.94(17) . . . . ?
C14 N4 C6 C7 3.8(3) . . . . ?
Cu01 N4 C6 C7 -171.14(13) . . . . ?
C14 N4 C6 C15 -174.97(15) . . . . ?
Cu01 N4 C6 C15 10.1(2) . . . . ?
N4 C6 C7 C8 -0.8(3) . . . . ?
C15 C6 C7 C8 177.80(17) . . . . ?
C6 C7 C8 C9 -1.4(3) . . . . ?
C7 C8 C9 C10 -179.68(18) . . . . ?
C7 C8 C9 C14 0.6(3) . . . . ?
C8 C9 C10 C11 178.86(18) . . . . ?
C14 C9 C10 C11 -1.4(3) . . . . ?
C1 N1 C13 C12 24.4(3) . . . . ?
Cu01 N1 C13 C12 -169.03(16) . . . . ?
C1 N1 C13 C14 -160.47(16) . . . . ?
Cu01 N1 C13 C14 6.10(18) . . . . ?
N1 C13 C12 C11 176.35(18) . . . . ?
C14 C13 C12 C11 1.3(3) . . . . ?
C9 C10 C11 C12 0.1(3) . . . . ?
C13 C12 C11 C10 0.0(3) . . . . ?
C6 N4 C14 C9 -4.6(2) . . . . ?
Cu01 N4 C14 C9 170.89(13) . . . . ?
C6 N4 C14 C13 175.26(15) . . . . ?
Cu01 N4 C14 C13 -9.30(19) . . . . ?
C10 C9 C14 N4 -177.36(16) . . . . ?
C8 C9 C14 N4 2.3(3) . . . . ?
C10 C9 C14 C13 2.8(3) . . . . ?
C8 C9 C14 C13 -177.46(16) . . . . ?
C12 C13 C14 N4 177.47(15) . . . . ?
N1 C13 C14 N4 1.8(2) . . . . ?
C12 C13 C14 C9 -2.7(3) . . . . ?
N1 C13 C14 C9 -178.42(15) . . . . ?
C21 N7 C17 N6 -146.81(17) . . . . ?
C20 N7 C17 N6 35.4(3) . . . . ?
C21 N7 C17 N5 35.1(2) . . . . ?
C20 N7 C17 N5 -142.62(17) . . . . ?
C18 N6 C17 N7 -155.28(17) . . . . ?
C19 N6 C17 N7 29.7(3) . . . . ?
C18 N6 C17 N5 22.7(3) . . . . ?
C19 N6 C17 N5 -152.37(18) . . . . ?
C29 N5 C17 N7 -138.12(17) . . . . ?
Cu01 N5 C17 N7 57.1(2) . . . . ?
C29 N5 C17 N6 43.9(3) . . . . ?
Cu01 N5 C17 N6 -120.88(17) . . . . ?
C16 O2 C15 O1 -5.6(3) . . . . ?
C16 O2 C15 C6 176.46(15) . . . . ?
N4 C6 C15 O1 -2.9(2) . . . . ?
C7 C6 C15 O1 178.42(17) . . . . ?
N4 C6 C15 O2 175.11(15) . . . . ?
C7 C6 C15 O2 -3.6(2) . . . . ?
O8 S2 C34 F5 172.75(18) . . . . ?
O9 S2 C34 F5 -67.1(2) . . . . ?
O10 S2 C34 F5 51.9(2) . . . . ?
O8 S2 C34 F4 51.7(2) . . . . ?
O9 S2 C34 F4 171.89(17) . . . . ?
O10 S2 C34 F4 -69.10(18) . . . . ?
O8 S2 C34 F6 -66.0(2) . . . . ?
O9 S2 C34 F6 54.2(2) . . . . ?
O10 S2 C34 F6 173.24(17) . . . . ?
O6 S1 C33 F1 -177.32(15) . . . . ?
O7 S1 C33 F1 -56.98(17) . . . . ?
O5 S1 C33 F1 62.99(16) . . . . ?
O6 S1 C33 F3 61.90(16) . . . . ?
O7 S1 C33 F3 -177.76(14) . . . . ?
O5 S1 C33 F3 -57.79(15) . . . . ?
O6 S1 C33 F2 -57.66(16) . . . . ?
O7 S1 C33 F2 62.68(16) . . . . ?
O5 S1 C33 F2 -177.35(14) . . . . ?
C32 O4 C31 O3 -2.7(3) . . . . ?
C32 O4 C31 C22 178.18(15) . . . . ?
C22 N8 C30 C25 -3.1(2) . . . . ?
Cu01 N8 C30 C25 174.77(13) . . . . ?
C22 N8 C30 C29 178.19(15) . . . . ?
Cu01 N8 C30 C29 -3.98(19) . . . . ?
C17 N5 C29 C28 17.9(3) . . . . ?
Cu01 N5 C29 C28 -175.42(16) . . . . ?
C17 N5 C29 C30 -167.48(16) . . . . ?
Cu01 N5 C29 C30 -0.83(18) . . . . ?
N8 C30 C29 C28 178.37(16) . . . . ?
C25 C30 C29 C28 -0.4(3) . . . . ?
N8 C30 C29 N5 3.1(2) . . . . ?
C25 C30 C29 N5 -175.61(16) . . . . ?
N5 C29 C28 C27 174.59(18) . . . . ?
C30 C29 C28 C27 0.1(3) . . . . ?
C29 C28 C27 C26 -0.3(3) . . . . ?
C28 C27 C26 C25 0.7(3) . . . . ?
C27 C26 C25 C30 -1.0(3) . . . . ?
C27 C26 C25 C24 179.59(18) . . . . ?
N8 C30 C25 C26 -177.86(17) . . . . ?
C29 C30 C25 C26 0.8(3) . . . . ?
N8 C30 C25 C24 1.6(3) . . . . ?
C29 C30 C25 C24 -179.70(16) . . . . ?
C26 C25 C24 C23 179.96(18) . . . . ?
C30 C25 C24 C23 0.5(3) . . . . ?
C25 C24 C23 C22 -1.2(3) . . . . ?
C30 N8 C22 C23 2.4(2) . . . . ?
Cu01 N8 C22 C23 -175.22(12) . . . . ?
C30 N8 C22 C31 -176.96(14) . . . . ?
Cu01 N8 C22 C31 5.4(2) . . . . ?
C24 C23 C22 N8 -0.3(3) . . . . ?
C24 C23 C22 C31 179.00(16) . . . . ?
O3 C31 C22 N8 10.2(2) . . . . ?
O4 C31 C22 N8 -170.57(15) . . . . ?
O3 C31 C22 C23 -169.10(17) . . . . ?
O4 C31 C22 C23 10.1(2) . . . . ?
